data_4127229
loop_
_publ_author_name
'Wang, Lianke'
'Gennari, Marcello'
'Cant\'u Reinhard, Fabi\'an G'
'Guti\'errez, Javier'
'Morozan, Adina'
'Philouze, Christian'
'Demeshko, Serhiy'
'Artero, Vincent'
'Meyer, Franc'
'de Visser, Sam P.'
'Duboc, Carole'

_publ_section_title
;
 A Non-Heme Diiron Complex for (Electro)catalytic Reduction of Dioxygen:
 Tuning the Selectivity through Electron Delivery.
;
_journal_issue 20
_journal_name_full 'Journal of the American Chemical Society'
_journal_page_first 8244
_journal_page_last 8253
_journal_paper_doi 10.1021/jacs.9b02011
_journal_volume 141
_journal_year 2019
_chemical_formula_moiety 'C76 H61 Fe2 N4 S4, 1.5(C2 H3 N), B F4, 0.5(C4 H9 O)'
_chemical_formula_sum 'C81 H70 B F4 Fe2 N5.5 O0.5 S4'
_chemical_formula_weight 1455.17
_space_group_crystal_system monoclinic
_space_group_IT_number 14
_space_group_name_Hall '-P 2ybc'
_space_group_name_H-M_alt 'P 1 21/c 1'
_symmetry_space_group_name_Hall '-P 2ybc'
_symmetry_space_group_name_H-M 'P 1 21/c 1'
_atom_sites_solution_hydrogens mixed
_audit_creation_date 2017-03-16
_audit_creation_method
;
Olex2 1.2
(compiled 2014.07.22 svn.r2960 for OlexSys, GUI svn.r4862)
;
_cell_angle_alpha 90
_cell_angle_beta 106.54(3)
_cell_angle_gamma 90
_cell_formula_units_Z 4
_cell_length_a 15.999(3)
_cell_length_b 17.341(4)
_cell_length_c 25.848(5)
_cell_measurement_reflns_used 80198
_cell_measurement_temperature 293(2)
_cell_measurement_theta_max 27.500
_cell_measurement_theta_min 2.349
_cell_volume 6874(3)
_computing_cell_refinement EvalCCD
_computing_data_collection Collect
_computing_data_reduction EvalCCD
_computing_molecular_graphics 'Olex2 (Dolomanov et al., 2009)'
_computing_publication_material 'Olex2 (Dolomanov et al., 2009)'
_computing_structure_refinement 'SHELXL-2014/7 (Sheldrick, 2014)'
_diffrn_ambient_temperature 293(2)
_diffrn_detector 'CCD area detector'
_diffrn_detector_type 'APEX II'
_diffrn_measured_fraction_theta_full 0.997
_diffrn_measured_fraction_theta_max 0.993
_diffrn_measurement_device_type 'Bruker-AXS-enraf-nonius KappaAPEXII'
_diffrn_measurement_method 'Phi and omega scans'
_diffrn_radiation_collimation 'Montel optic'
_diffrn_radiation_detector CCD
_diffrn_radiation_monochromator 'Multilayer mirrors'
_diffrn_radiation_probe x-ray
_diffrn_radiation_type MoK\a
_diffrn_radiation_wavelength 0.71073
_diffrn_reflns_av_R_equivalents 0.0545
_diffrn_reflns_av_unetI/netI 0.0346
_diffrn_reflns_Laue_measured_fraction_full 0.997
_diffrn_reflns_Laue_measured_fraction_max 0.993
_diffrn_reflns_limit_h_max 20
_diffrn_reflns_limit_h_min -20
_diffrn_reflns_limit_k_max 22
_diffrn_reflns_limit_k_min -22
_diffrn_reflns_limit_l_max 33
_diffrn_reflns_limit_l_min -33
_diffrn_reflns_number 80198
_diffrn_reflns_point_group_measured_fraction_full 0.997
_diffrn_reflns_point_group_measured_fraction_max 0.993
_diffrn_reflns_theta_full 25.242
_diffrn_reflns_theta_max 27.500
_diffrn_reflns_theta_min 2.349
_diffrn_source 'Incoatec ISG250'
_diffrn_source_target Mo
_diffrn_source_type 'Microfocus sealed tube'
_exptl_absorpt_coefficient_mu 0.606
_exptl_absorpt_correction_T_max 1
_exptl_absorpt_correction_T_min 0.392906
_exptl_absorpt_correction_type multi-scan
_exptl_absorpt_process_details
;
SADABS-2004/1 (Bruker,2004) was used for absorption correction.
R(int) was 0.1966 before and 0.0576 after correction.
The Ratio of minimum to maximum transmission is 0.3929.
The \l/2 correction factor is 0.0015.
;
_exptl_crystal_colour black
_exptl_crystal_colour_primary black
_exptl_crystal_density_diffrn 1.406
_exptl_crystal_description plate
_exptl_crystal_F_000 3022
_exptl_crystal_size_max 0.4
_exptl_crystal_size_mid 0.21
_exptl_crystal_size_min 0.1
_refine_diff_density_max 0.741
_refine_diff_density_min -0.692
_refine_diff_density_rms 0.063
_refine_ls_extinction_method none
_refine_ls_goodness_of_fit_ref 1.144
_refine_ls_hydrogen_treatment mixed
_refine_ls_matrix_type full
_refine_ls_number_parameters 954
_refine_ls_number_reflns 15697
_refine_ls_number_restraints 180
_refine_ls_restrained_S_all 1.162
_refine_ls_R_factor_all 0.0620
_refine_ls_R_factor_gt 0.0440
_refine_ls_shift/su_max 0.002
_refine_ls_shift/su_mean 0.000
_refine_ls_structure_factor_coef Fsqd
_refine_ls_weighting_details 'w=1/[\s^2^(Fo^2^)+(0.0297P)^2^+7.5854P] where P=(Fo^2^+2Fc^2^)/3'
_refine_ls_weighting_scheme calc
_refine_ls_wR_factor_gt 0.0990
_refine_ls_wR_factor_ref 0.1121
_reflns_Friedel_coverage 0.000
_reflns_number_gt 12769
_reflns_number_total 15697
_reflns_threshold_expression 'I > 2\s(I)'
_cod_data_source_file ja9b02011_si_002.cif
_cod_data_source_block Fe2SH
_cod_depositor_comments 'Adding full bibliography for 4127229.cif.'
_cod_original_formula_sum 'C81 H70 B F4 Fe2 N5.50 O0.50 S4'
_cod_database_code 4127229
_shelx_space_group_comment
;
The symmetry employed for this shelxl refinement is uniquely defined
by the following loop, which should always be used as a source of
symmetry information in preference to the above space-group names.
They are only intended as comments.
;
_olex2_refinement_description
;
1. Fixed Uiso
 At 1.2 times of:
  All C(H) groups, All C(H,H) groups
 At 1.5 times of:
  All C(H,H,H) groups, All S(H) groups
2. Restrained distances
 C84-C83
 1.5 with sigma of 0.02
 C83-O1
 1.5 with sigma of 0.02
 O1-C82
 1.5 with sigma of 0.02
 C82-C81
 1.5 with sigma of 0.02
 C79-C80
 1.5 with sigma of 0.02
 C84-O1
 2.5 with sigma of 0.02
 C83-C82
 2.5 with sigma of 0.02
 O1-C81
 2.5 with sigma of 0.02
 H4-S4
 1.13 with sigma of 0.02
3. Rigid bond restraints
 B1, F2A, F4A, F3A, F1, F4B, F3B, F2B
 with sigma for 1-2 distances of 0.01 and sigma for 1-3 distances of 0.01
 C77, C78, N5
 with sigma for 1-2 distances of 0.01 and sigma for 1-3 distances of 0.01
 O1, C81, C82, C83, C84
 with sigma for 1-2 distances of 0.01 and sigma for 1-3 distances of 0.01
 N6, C79, C80
 with sigma for 1-2 distances of 0.01 and sigma for 1-3 distances of 0.01
4. Uiso/Uaniso restraints and constraints
B1 \\sim F2A \\sim F4A \\sim F3A \\sim F1 \\sim F4B \\sim F3B \\sim F2B: within
1.7A with sigma of 0.04 and sigma for terminal atoms of 0.08
C77 \\sim C78 \\sim N5: within 1.7A with sigma of 0.04 and sigma for terminal
atoms of 0.08
O1 \\sim C81 \\sim C82 \\sim C83 \\sim C84: within 1.7A with sigma of 0.04 and
sigma for terminal atoms of 0.08
N6 \\sim C79 \\sim C80: within 1.7A with sigma of 0.04 and sigma for terminal
atoms of 0.08
5. Others
 Sof(F4B)=Sof(F3B)=Sof(F2B)=1-FVAR(1)
 Sof(F2A)=Sof(F4A)=Sof(F3A)=FVAR(1)
 Fixed Sof: C79(0.5) N6(0.5) C80(0.5) H80A(0.5) H80B(0.5) H80C(0.5) C81(0.5)
 H81A(0.5) H81B(0.5) H81C(0.5) C84(0.5) H84A(0.5) H84B(0.5) H84C(0.5) C83(0.5)
 H83A(0.5) H83B(0.5) O1(0.5) C82(0.5) H82(0.5)
6.a Secondary CH2 refined with riding coordinates:
 C57(H57A,H57B), C19(H19A,H19B), C46(H46A,H46B), C8(H8A,H8B), C83(H83A,H83B)
6.b Aromatic/amide H refined with riding coordinates:
 C28(H28), C10(H10), C22(H22), C2(H2), C76(H76), C48(H48), C70(H70), C26(H26),
 C1(H1), C50(H50), C39(H39), C60(H60), C25(H25), C38(H38), C12(H12), C49(H49),
 C73(H73), C32(H32), C40(H40), C37(H37), C23(H23), C11(H11), C34(H34), C16(H16),
  C55(H55), C24(H24), C66(H66), C17(H17), C31(H31), C64(H64), C72(H72),
 C43(H43), C15(H15), C53(H53), C69(H69), C74(H74), C5(H5), C36(H36), C3(H3),
 C61(H61), C68(H68), C42(H42), C41(H41), C63(H63), C4(H4A), C35(H35), C75(H75),
 C54(H54), C29(H29), C62(H62), C67(H67), C30(H30), C82(H82)
6.c Idealised Me refined as rotating group:
 C78(H78A,H78B,H78C), C80(H80A,H80B,H80C), C81(H81A,H81B,H81C), C84(H84A,H84B,
 H84C)
;
_shelx_shelxl_version_number 2014/7
_olex2_submission_special_instructions 'No special instructions were received'

loop_
_space_group_symop_operation_xyz
'x, y, z'
'-x, y+1/2, -z+1/2'
'-x, -y, -z'
'x, -y-1/2, z-1/2'

loop_
_atom_site_label
_atom_site_type_symbol
_atom_site_fract_x
_atom_site_fract_y
_atom_site_fract_z
_atom_site_U_iso_or_equiv
_atom_site_adp_type
_atom_site_occupancy
_atom_site_site_symmetry_order
_atom_site_calc_flag
_atom_site_refinement_flags_posn
_atom_site_refinement_flags_adp
_atom_site_refinement_flags_occupancy
_atom_site_disorder_assembly
_atom_site_disorder_group
Fe1 Fe 0.65523(2) 0.68394(2) 0.36193(2) 0.02539(8) Uani 1 1 d . . . . .
Fe2 Fe 0.78728(2) 0.57124(2) 0.33394(2) 0.02604(8) Uani 1 1 d . . . . .
S2 S 0.76648(4) 0.70630(3) 0.31702(2) 0.02671(12) Uani 1 1 d . . . . .
S3 S 0.67542(4) 0.54786(3) 0.37718(2) 0.02515(12) Uani 1 1 d . . . . .
S4 S 0.68191(4) 0.51539(3) 0.24955(2) 0.02932(13) Uani 1 1 d D . . . .
H4 H 0.6347(17) 0.5674(13) 0.2484(12) 0.044 Uiso 1 1 d DR . . . .
S1 S 0.55709(4) 0.67610(3) 0.27469(2) 0.02714(12) Uani 1 1 d . . . . .
N1 N 0.55019(12) 0.72900(11) 0.38877(8) 0.0256(4) Uani 1 1 d . . . . .
N4 N 0.88030(13) 0.52911(11) 0.29631(8) 0.0282(4) Uani 1 1 d . . . . .
N3 N 0.87873(13) 0.50681(11) 0.39851(8) 0.0283(4) Uani 1 1 d . . . . .
C33 C 0.86304(16) 0.84231(13) 0.34900(10) 0.0297(5) Uani 1 1 d . . . . .
C45 C 0.71687(15) 0.52713(13) 0.45054(9) 0.0257(5) Uani 1 1 d . . . . .
C47 C 0.87127(15) 0.49344(13) 0.44823(10) 0.0282(5) Uani 1 1 d . . . . .
C7 C 0.45307(15) 0.63383(13) 0.27979(10) 0.0263(5) Uani 1 1 d . . . . .
C9 C 0.46759(15) 0.70330(13) 0.36934(9) 0.0270(5) Uani 1 1 d . . . . .
C58 C 0.72431(16) 0.54120(13) 0.19136(10) 0.0279(5) Uani 1 1 d . . . . .
N2 N 0.71563(13) 0.77400(11) 0.42030(8) 0.0272(4) Uani 1 1 d . . . . .
C65 C 0.70474(15) 0.44193(13) 0.46246(10) 0.0273(5) Uani 1 1 d . . . . .
C20 C 0.86475(15) 0.75564(13) 0.36032(10) 0.0272(5) Uani 1 1 d . . . . .
C57 C 0.80670(16) 0.59288(13) 0.21152(10) 0.0300(5) Uani 1 1 d . . . . .
H57A H 0.8224 0.6138 0.1808 0.036 Uiso 1 1 calc R . . . .
H57B H 0.7939 0.6357 0.2322 0.036 Uiso 1 1 calc R . . . .
C51 C 0.93235(15) 0.46099(14) 0.37966(10) 0.0304(5) Uani 1 1 d . . . . .
C19 C 0.86686(16) 0.74528(13) 0.41970(10) 0.0293(5) Uani 1 1 d . . . . .
H19A H 0.8571 0.6913 0.4259 0.035 Uiso 1 1 calc R . . . .
H19B H 0.9247 0.7586 0.4423 0.035 Uiso 1 1 calc R . . . .
C46 C 0.81489(15) 0.54562(13) 0.47034(10) 0.0277(5) Uani 1 1 d . . . . .
H46A H 0.8237 0.5983 0.4605 0.033 Uiso 1 1 calc R . . . .
H46B H 0.8337 0.5424 0.5094 0.033 Uiso 1 1 calc R . . . .
C59 C 0.64865(17) 0.58237(14) 0.15118(10) 0.0317(5) Uani 1 1 d . . . . .
C28 C 0.37973(18) 0.75509(15) 0.22982(11) 0.0372(6) Uani 1 1 d . . . . .
H28 H 0.4345 0.7764 0.2336 0.045 Uiso 1 1 calc R . . . .
C10 C 0.39820(17) 0.74391(14) 0.37793(11) 0.0332(5) Uani 1 1 d . . . . .
H10 H 0.3415 0.7259 0.3638 0.040 Uiso 1 1 calc R . . . .
C22 C 1.00062(16) 0.66930(14) 0.38185(11) 0.0350(5) Uani 1 1 d . . . . .
H22 H 0.9939 0.6590 0.4157 0.042 Uiso 1 1 calc R . . . .
C27 C 0.37333(15) 0.68204(13) 0.24976(9) 0.0275(5) Uani 1 1 d . . . . .
C2 C 0.4510(2) 0.41418(15) 0.25933(13) 0.0437(7) Uani 1 1 d . . . . .
H2 H 0.4557 0.3695 0.2798 0.052 Uiso 1 1 calc R . . . .
C76 C 0.77689(19) 0.47605(15) 0.11983(11) 0.0398(6) Uani 1 1 d . . . . .
H76 H 0.7690 0.5230 0.1017 0.048 Uiso 1 1 calc R . . . .
C48 C 0.91531(17) 0.43296(15) 0.47943(11) 0.0360(6) Uani 1 1 d . . . . .
H48 H 0.9094 0.4247 0.5138 0.043 Uiso 1 1 calc R . . . .
C44 C 0.66307(16) 0.57731(13) 0.47753(9) 0.0275(5) Uani 1 1 d . . . . .
C70 C 0.72187(16) 0.41999(14) 0.51614(11) 0.0329(5) Uani 1 1 d . . . . .
H70 H 0.7360 0.4573 0.5431 0.039 Uiso 1 1 calc R . . . .
C26 C 0.95526(17) 0.73286(14) 0.29663(11) 0.0344(5) Uani 1 1 d . . . . .
H26 H 0.9172 0.7657 0.2727 0.041 Uiso 1 1 calc R . . . .
C1 C 0.45333(17) 0.48569(14) 0.28405(12) 0.0360(6) Uani 1 1 d . . . . .
H1 H 0.4591 0.4882 0.3208 0.043 Uiso 1 1 calc R . . . .
C18 C 0.80073(16) 0.79295(14) 0.43723(10) 0.0309(5) Uani 1 1 d . . . . .
C21 C 0.94300(15) 0.71864(13) 0.34695(10) 0.0290(5) Uani 1 1 d . . . . .
C6 C 0.44709(15) 0.55318(13) 0.25453(10) 0.0285(5) Uani 1 1 d . . . . .
C50 C 0.97702(18) 0.39985(15) 0.40950(11) 0.0379(6) Uani 1 1 d . . . . .
H50 H 1.0130 0.3689 0.3956 0.045 Uiso 1 1 calc R . . . .
C39 C 0.57477(17) 0.55911(14) 0.46804(11) 0.0331(5) Uani 1 1 d . . . . .
H39 H 0.5521 0.5162 0.4472 0.040 Uiso 1 1 calc R . . . .
C56 C 0.88164(16) 0.54725(13) 0.24597(10) 0.0306(5) Uani 1 1 d . . . . .
C60 C 0.5907(2) 0.54211(16) 0.11025(12) 0.0440(7) Uani 1 1 d . . . . .
H60 H 0.5999 0.4898 0.1060 0.053 Uiso 1 1 calc R . . . .
C8 C 0.45471(15) 0.62823(12) 0.33966(10) 0.0263(5) Uani 1 1 d . . . . .
H8A H 0.4002 0.6057 0.3416 0.032 Uiso 1 1 calc R . . . .
H8B H 0.5012 0.5934 0.3579 0.032 Uiso 1 1 calc R . . . .
C25 C 1.02283(18) 0.69912(16) 0.28167(12) 0.0402(6) Uani 1 1 d . . . . .
H25 H 1.0301 0.7095 0.2479 0.048 Uiso 1 1 calc R . . . .
C38 C 0.93918(18) 0.88361(15) 0.37149(11) 0.0370(6) Uani 1 1 d . . . . .
H38 H 0.9900 0.8576 0.3894 0.044 Uiso 1 1 calc R . . . .
C12 C 0.49847(17) 0.83652(15) 0.42811(11) 0.0351(6) Uani 1 1 d . . . . .
H12 H 0.5103 0.8813 0.4487 0.042 Uiso 1 1 calc R . . . .
C49 C 0.96761(19) 0.38528(16) 0.45975(12) 0.0419(6) Uani 1 1 d . . . . .
H49 H 0.9962 0.3438 0.4801 0.050 Uiso 1 1 calc R . . . .
C73 C 0.80216(17) 0.33687(15) 0.17282(13) 0.0402(6) Uani 1 1 d . . . . .
H73 H 0.8111 0.2900 0.1910 0.048 Uiso 1 1 calc R . . . .
C32 C 0.29015(17) 0.65260(15) 0.24415(11) 0.0355(6) Uani 1 1 d . . . . .
H32 H 0.2842 0.6040 0.2578 0.043 Uiso 1 1 calc R . . . .
C40 C 0.52055(19) 0.60368(16) 0.48903(12) 0.0409(6) Uani 1 1 d . . . . .
H40 H 0.4619 0.5911 0.4820 0.049 Uiso 1 1 calc R . . . .
C37 C 0.9398(2) 0.96336(16) 0.36738(13) 0.0450(7) Uani 1 1 d . . . . .
H37 H 0.9907 0.9907 0.3831 0.054 Uiso 1 1 calc R . . . .
C14 C 0.65865(17) 0.81764(14) 0.43733(10) 0.0309(5) Uani 1 1 d . . . . .
C23 C 1.06873(17) 0.63505(15) 0.36638(13) 0.0403(6) Uani 1 1 d . . . . .
H23 H 1.1068 0.6018 0.3900 0.048 Uiso 1 1 calc R . . . .
C11 C 0.41381(18) 0.81120(15) 0.40751(11) 0.0382(6) Uani 1 1 d . . . . .
H11 H 0.3678 0.8392 0.4135 0.046 Uiso 1 1 calc R . . . .
C34 C 0.78855(19) 0.88184(15) 0.32214(12) 0.0395(6) Uani 1 1 d . . . . .
H34 H 0.7371 0.8549 0.3071 0.047 Uiso 1 1 calc R . . . .
C52 C 0.93991(16) 0.47900(14) 0.32542(10) 0.0315(5) Uani 1 1 d . . . . .
C16 C 0.7724(2) 0.89956(19) 0.48766(13) 0.0512(8) Uani 1 1 d . . . . .
H16 H 0.7916 0.9417 0.5102 0.061 Uiso 1 1 calc R . . . .
C55 C 0.94723(18) 0.51927(16) 0.22523(11) 0.0380(6) Uani 1 1 d . . . . .
H55 H 0.9503 0.5353 0.1915 0.046 Uiso 1 1 calc R . . . .
C24 C 1.08001(17) 0.64986(16) 0.31677(13) 0.0416(6) Uani 1 1 d . . . . .
H24 H 1.1257 0.6270 0.3067 0.050 Uiso 1 1 calc R . . . .
C66 C 0.6817(2) 0.38571(15) 0.42345(12) 0.0435(7) Uani 1 1 d . . . . .
H66 H 0.6688 0.3993 0.3872 0.052 Uiso 1 1 calc R . . . .
C17 C 0.83013(19) 0.85550(17) 0.47060(11) 0.0417(6) Uani 1 1 d . . . . .
H17 H 0.8892 0.8676 0.4814 0.050 Uiso 1 1 calc R . . . .
C31 C 0.21616(19) 0.69445(17) 0.21857(12) 0.0446(7) Uani 1 1 d . . . . .
H31 H 0.1612 0.6738 0.2152 0.053 Uiso 1 1 calc R . . . .
C71 C 0.75253(16) 0.46858(13) 0.16729(10) 0.0306(5) Uani 1 1 d . . . . .
C13 C 0.56587(16) 0.79439(13) 0.41786(9) 0.0279(5) Uani 1 1 d . . . . .
C64 C 0.6323(2) 0.65985(15) 0.15725(11) 0.0394(6) Uani 1 1 d . . . . .
H64 H 0.6702 0.6883 0.1846 0.047 Uiso 1 1 calc R . . . .
C72 C 0.76526(16) 0.39776(14) 0.19325(11) 0.0334(5) Uani 1 1 d . . . . .
H72 H 0.7489 0.3910 0.2247 0.040 Uiso 1 1 calc R . . . .
C43 C 0.69592(18) 0.64049(15) 0.50964(10) 0.0348(5) Uani 1 1 d . . . . .
H43 H 0.7546 0.6533 0.5171 0.042 Uiso 1 1 calc R . . . .
C15 C 0.6853(2) 0.88059(17) 0.47096(12) 0.0444(7) Uani 1 1 d . . . . .
H15 H 0.6448 0.9097 0.4821 0.053 Uiso 1 1 calc R . . . .
C53 C 1.00312(18) 0.44624(16) 0.30528(12) 0.0417(6) Uani 1 1 d . . . . .
H53 H 1.0421 0.4102 0.3254 0.050 Uiso 1 1 calc R . . . .
C69 C 0.71817(18) 0.34309(16) 0.52998(12) 0.0421(7) Uani 1 1 d . . . . .
H69 H 0.7304 0.3292 0.5661 0.050 Uiso 1 1 calc R . . . .
C74 C 0.82567(18) 0.34479(16) 0.12614(13) 0.0437(7) Uani 1 1 d . . . . .
H74 H 0.8502 0.3036 0.1126 0.052 Uiso 1 1 calc R . . . .
C5 C 0.43722(19) 0.54679(15) 0.19949(11) 0.0385(6) Uani 1 1 d . . . . .
H5 H 0.4322 0.5912 0.1787 0.046 Uiso 1 1 calc R . . . .
C36 C 0.8651(2) 1.00196(16) 0.34009(14) 0.0529(8) Uani 1 1 d . . . . .
H36 H 0.8658 1.0554 0.3370 0.064 Uiso 1 1 calc R . . . .
C3 C 0.4420(2) 0.40894(16) 0.20543(13) 0.0473(7) Uani 1 1 d . . . . .
H3 H 0.4407 0.3610 0.1891 0.057 Uiso 1 1 calc R . . . .
C61 C 0.5192(2) 0.57758(18) 0.07537(13) 0.0523(8) Uani 1 1 d . . . . .
H61 H 0.4815 0.5496 0.0477 0.063 Uiso 1 1 calc R . . . .
C68 C 0.6966(2) 0.28743(17) 0.49076(14) 0.0508(8) Uani 1 1 d . . . . .
H68 H 0.6950 0.2358 0.5001 0.061 Uiso 1 1 calc R . . . .
C42 C 0.6408(2) 0.68490(16) 0.53083(11) 0.0445(7) Uani 1 1 d . . . . .
H42 H 0.6630 0.7273 0.5524 0.053 Uiso 1 1 calc R . . . .
C41 C 0.5539(2) 0.66647(17) 0.52017(12) 0.0463(7) Uani 1 1 d . . . . .
H41 H 0.5176 0.6968 0.5342 0.056 Uiso 1 1 calc R . . . .
C63 C 0.5601(2) 0.69516(17) 0.12300(13) 0.0490(7) Uani 1 1 d . . . . .
H63 H 0.5494 0.7470 0.1279 0.059 Uiso 1 1 calc R . . . .
C4 C 0.4348(2) 0.47548(17) 0.17526(13) 0.0478(7) Uani 1 1 d . . . . .
H4A H 0.4282 0.4723 0.1384 0.057 Uiso 1 1 calc R . . . .
C35 C 0.7897(2) 0.96173(17) 0.31734(14) 0.0525(8) Uani 1 1 d . . . . .
H35 H 0.7393 0.9879 0.2987 0.063 Uiso 1 1 calc R . . . .
C75 C 0.8125(2) 0.41494(17) 0.09942(13) 0.0453(7) Uani 1 1 d . . . . .
H75 H 0.8277 0.4208 0.0675 0.054 Uiso 1 1 calc R . . . .
C54 C 1.0071(2) 0.46798(17) 0.25491(13) 0.0450(7) Uani 1 1 d . . . . .
H54 H 1.0502 0.4480 0.2410 0.054 Uiso 1 1 calc R . . . .
C29 C 0.3057(2) 0.79705(17) 0.20417(12) 0.0491(7) Uani 1 1 d . . . . .
H29 H 0.3113 0.8460 0.1909 0.059 Uiso 1 1 calc R . . . .
C62 C 0.5042(2) 0.65479(18) 0.08194(13) 0.0508(8) Uani 1 1 d . . . . .
H62 H 0.4564 0.6793 0.0586 0.061 Uiso 1 1 calc R . . . .
C67 C 0.6776(2) 0.30867(17) 0.43763(14) 0.0559(8) Uani 1 1 d . . . . .
H67 H 0.6617 0.2713 0.4108 0.067 Uiso 1 1 calc R . . . .
C30 C 0.2240(2) 0.76679(18) 0.19817(13) 0.0508(8) Uani 1 1 d . . . . .
H30 H 0.1745 0.7948 0.1805 0.061 Uiso 1 1 calc R . . . .
C78 C 0.2579(3) 0.3640(3) 0.32734(19) 0.0868(13) Uani 1 1 d . U . . .
H78A H 0.2430 0.3580 0.2889 0.130 Uiso 1 1 calc GR . . . .
H78B H 0.2177 0.3352 0.3412 0.130 Uiso 1 1 calc GR . . . .
H78C H 0.3160 0.3452 0.3433 0.130 Uiso 1 1 calc GR . . . .
C77 C 0.2535(3) 0.4445(3) 0.34042(17) 0.0718(11) Uani 1 1 d . U . . .
N5 N 0.2494(3) 0.5083(3) 0.35009(18) 0.1004(13) Uani 1 1 d . U . . .
B1 B 0.9126(4) 0.7843(3) 0.61057(19) 0.0759(14) Uani 1 1 d . U . . .
F1 F 0.9154(2) 0.75053(16) 0.56396(10) 0.1195(12) Uani 1 1 d . U . . .
F2A F 0.9323(7) 0.7352(4) 0.6519(2) 0.114(4) Uani 0.579(9) 1 d . U P A 1
F4A F 0.9471(7) 0.8492(5) 0.6198(5) 0.148(4) Uani 0.579(9) 1 d . U P A 1
F3A F 0.8178(4) 0.8007(4) 0.6019(2) 0.112(3) Uani 0.579(9) 1 d . U P A 1
F4B F 1.0061(6) 0.7828(9) 0.6432(4) 0.162(5) Uani 0.421(9) 1 d . U P A 2
F3B F 0.8935(9) 0.8576(6) 0.6083(4) 0.116(5) Uani 0.421(9) 1 d . U P A 2
F2B F 0.8882(12) 0.7400(9) 0.6398(7) 0.189(7) Uani 0.421(9) 1 d . U P A 2
C79 C 0.1217(18) 0.8179(14) 0.5545(11) 0.204(10) Uani 0.5 1 d D U P B 2
N6 N 0.133(4) 0.808(3) 0.5827(16) 0.44(2) Uani 0.5 1 d . U P B 2
C80 C 0.0962(8) 0.8096(10) 0.4956(9) 0.177(9) Uani 0.5 1 d D U P B 2
H80A H 0.0724 0.8575 0.4791 0.265 Uiso 0.5 1 calc GR . P B 2
H80B H 0.0531 0.7698 0.4849 0.265 Uiso 0.5 1 calc GR . P B 2
H80C H 0.1465 0.7963 0.4842 0.265 Uiso 0.5 1 calc GR . P B 2
C81 C 0.0322(8) 0.9538(11) 0.5106(7) 0.216(9) Uani 0.5 1 d D U P C -1
H81A H -0.0025 0.9327 0.4770 0.324 Uiso 0.5 1 calc GR . P C -1
H81B H 0.0309 1.0091 0.5086 0.324 Uiso 0.5 1 calc GR . P C -1
H81C H 0.0092 0.9371 0.5392 0.324 Uiso 0.5 1 calc GR . P C -1
C84 C 0.2993(8) 0.9188(7) 0.5361(6) 0.262(11) Uani 0.5 1 d D U P C -1
H84A H 0.2722 0.8953 0.5018 0.393 Uiso 0.5 1 calc GR . P C -1
H84B H 0.3599 0.9052 0.5477 0.393 Uiso 0.5 1 calc GR . P C -1
H84C H 0.2936 0.9739 0.5328 0.393 Uiso 0.5 1 calc GR . P C -1
C83 C 0.2574(13) 0.8920(12) 0.5751(8) 0.346(14) Uani 0.5 1 d D U P C -1
H83A H 0.2593 0.9323 0.6014 0.415 Uiso 0.5 1 calc R . P C -1
H83B H 0.2889 0.8478 0.5940 0.415 Uiso 0.5 1 calc R . P C -1
O1 O 0.1663(12) 0.8702(9) 0.5494(6) 0.277(8) Uani 0.5 1 d D U P C -1
C82 C 0.1126(11) 0.9298(8) 0.5201(7) 0.217(8) Uani 0.5 1 d D U P C -1
H82 H 0.1435 0.9607 0.5025 0.261 Uiso 0.5 1 calc R . P C -1

loop_
_atom_site_aniso_label
_atom_site_aniso_U_11
_atom_site_aniso_U_22
_atom_site_aniso_U_33
_atom_site_aniso_U_23
_atom_site_aniso_U_13
_atom_site_aniso_U_12
Fe1 0.02491(17) 0.02226(15) 0.03168(18) 0.00085(13) 0.01237(13) 0.00289(12)
Fe2 0.02728(17) 0.02392(16) 0.03072(18) 0.00353(13) 0.01438(14) 0.00457(13)
S2 0.0247(3) 0.0261(3) 0.0318(3) 0.0033(2) 0.0120(2) 0.0020(2)
S3 0.0250(3) 0.0245(3) 0.0287(3) 0.0036(2) 0.0119(2) 0.0031(2)
S4 0.0318(3) 0.0272(3) 0.0336(3) 0.0035(2) 0.0169(2) 0.0015(2)
S1 0.0263(3) 0.0277(3) 0.0302(3) 0.0012(2) 0.0126(2) -0.0013(2)
N1 0.0259(10) 0.0247(9) 0.0285(10) 0.0023(7) 0.0115(8) 0.0043(8)
N4 0.0274(10) 0.0265(9) 0.0348(11) 0.0017(8) 0.0154(8) 0.0016(8)
N3 0.0236(10) 0.0271(10) 0.0362(11) 0.0047(8) 0.0121(8) 0.0026(8)
C33 0.0344(13) 0.0256(11) 0.0344(13) 0.0059(9) 0.0184(10) 0.0035(10)
C45 0.0270(12) 0.0235(10) 0.0297(11) 0.0039(9) 0.0128(9) 0.0016(9)
C47 0.0218(11) 0.0290(11) 0.0343(12) 0.0053(9) 0.0090(9) -0.0001(9)
C7 0.0263(12) 0.0237(10) 0.0314(12) 0.0007(9) 0.0120(9) -0.0010(9)
C9 0.0304(12) 0.0253(11) 0.0289(11) 0.0056(9) 0.0143(10) 0.0041(9)
C58 0.0344(13) 0.0228(10) 0.0308(12) 0.0031(9) 0.0166(10) 0.0002(9)
N2 0.0303(10) 0.0253(9) 0.0283(10) 0.0041(8) 0.0120(8) 0.0011(8)
C65 0.0243(11) 0.0237(11) 0.0362(13) 0.0059(9) 0.0121(10) 0.0022(9)
C20 0.0256(11) 0.0240(11) 0.0339(12) 0.0058(9) 0.0118(9) 0.0018(9)
C57 0.0353(13) 0.0254(11) 0.0355(13) 0.0012(9) 0.0200(11) -0.0017(10)
C51 0.0241(12) 0.0298(12) 0.0387(13) 0.0022(10) 0.0114(10) 0.0031(9)
C19 0.0287(12) 0.0280(11) 0.0319(12) 0.0072(9) 0.0095(10) 0.0001(9)
C46 0.0292(12) 0.0273(11) 0.0290(12) 0.0045(9) 0.0125(9) 0.0004(9)
C59 0.0387(14) 0.0264(11) 0.0348(13) 0.0059(10) 0.0179(11) 0.0017(10)
C28 0.0413(15) 0.0316(13) 0.0403(14) 0.0065(11) 0.0139(12) 0.0030(11)
C10 0.0297(13) 0.0336(12) 0.0404(14) 0.0017(10) 0.0169(11) 0.0030(10)
C22 0.0301(13) 0.0305(12) 0.0453(15) 0.0073(11) 0.0123(11) 0.0025(10)
C27 0.0288(12) 0.0246(11) 0.0305(12) -0.0011(9) 0.0107(9) 0.0027(9)
C2 0.0481(17) 0.0244(12) 0.0607(19) -0.0001(12) 0.0188(14) 0.0032(11)
C76 0.0542(17) 0.0322(13) 0.0393(14) -0.0008(11) 0.0234(13) 0.0015(12)
C48 0.0312(13) 0.0418(14) 0.0352(13) 0.0119(11) 0.0097(11) 0.0075(11)
C44 0.0327(12) 0.0260(11) 0.0279(11) 0.0061(9) 0.0151(10) 0.0044(9)
C70 0.0301(13) 0.0324(12) 0.0377(13) 0.0087(10) 0.0120(10) -0.0010(10)
C26 0.0315(13) 0.0311(12) 0.0444(15) 0.0067(11) 0.0168(11) 0.0029(10)
C1 0.0383(14) 0.0264(12) 0.0452(15) 0.0015(11) 0.0149(12) 0.0055(10)
C18 0.0326(13) 0.0330(12) 0.0273(12) 0.0038(9) 0.0086(10) -0.0003(10)
C21 0.0246(12) 0.0224(10) 0.0421(14) 0.0037(9) 0.0127(10) -0.0010(9)
C6 0.0242(11) 0.0248(11) 0.0385(13) -0.0018(9) 0.0122(10) -0.0004(9)
C50 0.0349(14) 0.0375(13) 0.0440(15) 0.0051(11) 0.0154(12) 0.0127(11)
C39 0.0348(13) 0.0315(12) 0.0378(13) 0.0066(10) 0.0181(11) 0.0045(10)
C56 0.0318(13) 0.0266(11) 0.0380(13) -0.0020(10) 0.0174(10) -0.0026(9)
C60 0.0522(18) 0.0299(13) 0.0465(16) 0.0022(11) 0.0085(13) 0.0013(12)
C8 0.0244(11) 0.0234(10) 0.0347(12) 0.0031(9) 0.0140(9) 0.0010(9)
C25 0.0367(14) 0.0407(14) 0.0501(16) 0.0001(12) 0.0237(13) -0.0014(12)
C38 0.0394(15) 0.0302(12) 0.0466(15) 0.0080(11) 0.0205(12) 0.0005(11)
C12 0.0396(14) 0.0307(12) 0.0384(14) -0.0034(10) 0.0165(11) 0.0054(11)
C49 0.0391(15) 0.0390(14) 0.0473(16) 0.0135(12) 0.0118(12) 0.0145(12)
C73 0.0329(14) 0.0266(12) 0.0620(18) 0.0013(12) 0.0152(13) 0.0030(10)
C32 0.0303(13) 0.0305(12) 0.0466(15) -0.0051(11) 0.0123(11) 0.0014(10)
C40 0.0384(15) 0.0450(15) 0.0480(16) 0.0121(12) 0.0264(13) 0.0102(12)
C37 0.0532(18) 0.0320(13) 0.0601(19) 0.0031(12) 0.0330(15) -0.0064(12)
C14 0.0372(13) 0.0279(11) 0.0300(12) 0.0006(9) 0.0134(10) 0.0027(10)
C23 0.0280(13) 0.0332(13) 0.0579(18) 0.0060(12) 0.0095(12) 0.0058(10)
C11 0.0373(14) 0.0376(13) 0.0455(15) 0.0000(11) 0.0211(12) 0.0124(11)
C34 0.0391(15) 0.0309(13) 0.0502(16) 0.0086(11) 0.0156(12) 0.0082(11)
C52 0.0290(12) 0.0304(12) 0.0386(13) 0.0003(10) 0.0151(10) 0.0014(10)
C16 0.0502(18) 0.0527(18) 0.0486(17) -0.0229(14) 0.0108(14) -0.0066(14)
C55 0.0383(14) 0.0408(14) 0.0430(15) -0.0017(11) 0.0245(12) 0.0002(11)
C24 0.0267(13) 0.0360(14) 0.0661(19) -0.0038(13) 0.0196(13) 0.0025(11)
C66 0.0616(19) 0.0273(13) 0.0439(16) 0.0027(11) 0.0188(14) -0.0022(12)
C17 0.0371(15) 0.0490(16) 0.0377(14) -0.0079(12) 0.0086(12) -0.0078(12)
C31 0.0311(14) 0.0482(16) 0.0519(17) -0.0097(13) 0.0078(12) 0.0055(12)
C71 0.0329(13) 0.0252(11) 0.0372(13) -0.0013(10) 0.0157(10) 0.0004(9)
C13 0.0333(13) 0.0252(11) 0.0284(12) 0.0028(9) 0.0139(10) 0.0034(9)
C64 0.0518(17) 0.0291(12) 0.0394(14) 0.0032(11) 0.0165(12) 0.0044(11)
C72 0.0318(13) 0.0285(12) 0.0430(14) 0.0023(10) 0.0155(11) 0.0018(10)
C43 0.0398(14) 0.0341(13) 0.0332(13) 0.0023(10) 0.0149(11) 0.0032(11)
C15 0.0440(16) 0.0451(16) 0.0460(16) -0.0157(13) 0.0159(13) 0.0021(13)
C53 0.0368(15) 0.0433(15) 0.0511(17) 0.0050(12) 0.0223(13) 0.0118(12)
C69 0.0341(14) 0.0413(15) 0.0509(17) 0.0218(13) 0.0124(12) -0.0008(11)
C74 0.0369(15) 0.0344(14) 0.0646(19) -0.0141(13) 0.0220(14) 0.0010(11)
C5 0.0452(16) 0.0328(13) 0.0405(15) -0.0051(11) 0.0171(12) -0.0052(11)
C36 0.072(2) 0.0262(13) 0.074(2) 0.0081(13) 0.0410(19) 0.0064(14)
C3 0.0503(18) 0.0313(13) 0.064(2) -0.0161(13) 0.0234(15) -0.0030(12)
C61 0.0537(19) 0.0448(16) 0.0493(18) 0.0057(14) 0.0000(14) -0.0007(14)
C68 0.0523(18) 0.0305(14) 0.069(2) 0.0151(14) 0.0168(16) -0.0027(13)
C42 0.068(2) 0.0343(14) 0.0360(14) -0.0013(11) 0.0217(14) 0.0093(13)
C41 0.0590(19) 0.0445(16) 0.0453(16) 0.0064(13) 0.0309(14) 0.0204(14)
C63 0.063(2) 0.0340(14) 0.0520(18) 0.0102(13) 0.0190(15) 0.0119(14)
C4 0.0577(19) 0.0435(16) 0.0475(17) -0.0162(13) 0.0235(15) -0.0095(14)
C35 0.057(2) 0.0325(14) 0.072(2) 0.0164(14) 0.0258(17) 0.0169(14)
C75 0.0524(18) 0.0422(15) 0.0502(17) -0.0111(13) 0.0290(14) -0.0038(13)
C54 0.0421(16) 0.0490(16) 0.0548(18) -0.0025(13) 0.0311(14) 0.0091(13)
C29 0.062(2) 0.0387(15) 0.0462(17) 0.0127(13) 0.0145(15) 0.0158(14)
C62 0.0519(19) 0.0463(17) 0.0519(18) 0.0191(14) 0.0110(15) 0.0106(14)
C67 0.079(2) 0.0279(14) 0.061(2) -0.0005(13) 0.0208(18) -0.0069(14)
C30 0.0487(18) 0.0514(17) 0.0463(17) 0.0012(14) 0.0041(14) 0.0234(15)
C78 0.110(4) 0.081(3) 0.071(3) 0.010(2) 0.029(3) 0.017(3)
C77 0.067(3) 0.088(3) 0.061(2) 0.010(2) 0.0192(19) 0.020(2)
N5 0.104(3) 0.097(3) 0.100(3) -0.002(3) 0.029(3) 0.023(3)
B1 0.116(4) 0.057(2) 0.057(2) 0.0040(19) 0.030(3) 0.038(3)
F1 0.191(3) 0.0983(19) 0.0611(14) 0.0008(13) 0.0227(17) 0.096(2)
F2A 0.199(9) 0.089(4) 0.053(3) 0.013(2) 0.033(4) 0.072(5)
F4A 0.193(9) 0.081(5) 0.207(10) -0.046(5) 0.118(8) -0.054(6)
F3A 0.098(4) 0.145(6) 0.095(4) -0.024(4) 0.028(3) 0.038(4)
F4B 0.089(6) 0.238(13) 0.138(8) -0.052(8) -0.001(5) 0.036(6)
F3B 0.209(13) 0.076(5) 0.067(4) 0.000(4) 0.046(6) 0.076(8)
F2B 0.229(16) 0.154(10) 0.227(13) 0.048(9) 0.135(13) -0.039(11)
C79 0.175(18) 0.110(12) 0.35(3) 0.060(19) 0.11(2) 0.040(12)
N6 0.55(5) 0.40(5) 0.31(2) 0.04(3) 0.03(4) 0.05(4)
C80 0.077(9) 0.150(13) 0.32(2) 0.090(18) 0.092(13) 0.010(8)
C81 0.126(12) 0.39(3) 0.127(13) -0.076(17) 0.023(11) -0.140(10)
C84 0.234(14) 0.089(9) 0.30(2) -0.061(12) -0.189(14) 0.063(10)
C83 0.52(3) 0.177(17) 0.27(2) -0.071(14) 0.003(18) 0.240(18)
O1 0.55(2) 0.143(12) 0.166(13) 0.040(9) 0.153(16) 0.106(14)
C82 0.330(18) 0.201(16) 0.197(15) 0.059(11) 0.198(15) 0.127(15)

loop_
_atom_type_symbol
_atom_type_description
_atom_type_scat_dispersion_real
_atom_type_scat_dispersion_imag
_atom_type_scat_source
C C 0.0033 0.0016 'International Tables Vol C Tables 4.2.6.8 and 6.1.1.4'
H H 0.0000 0.0000 'International Tables Vol C Tables 4.2.6.8 and 6.1.1.4'
B B 0.0013 0.0007 'International Tables Vol C Tables 4.2.6.8 and 6.1.1.4'
F F 0.0171 0.0103 'International Tables Vol C Tables 4.2.6.8 and 6.1.1.4'
Fe Fe 0.3463 0.8444 'International Tables Vol C Tables 4.2.6.8 and 6.1.1.4'
N N 0.0061 0.0033 'International Tables Vol C Tables 4.2.6.8 and 6.1.1.4'
O O 0.0106 0.0060 'International Tables Vol C Tables 4.2.6.8 and 6.1.1.4'
S S 0.1246 0.1234 'International Tables Vol C Tables 4.2.6.8 and 6.1.1.4'

loop_
_geom_angle_atom_site_label_1
_geom_angle_atom_site_label_2
_geom_angle_atom_site_label_3
_geom_angle
S3 Fe1 S2 98.83(2)
S1 Fe1 S2 86.03(3)
S1 Fe1 S3 97.02(2)
N1 Fe1 S2 148.28(5)
N1 Fe1 S3 112.79(5)
N1 Fe1 S1 87.73(6)
N1 Fe1 N2 75.53(8)
N2 Fe1 S2 88.61(5)
N2 Fe1 S3 125.07(6)
N2 Fe1 S1 137.88(5)
S2 Fe2 S3 99.64(2)
S2 Fe2 S4 101.12(3)
S3 Fe2 S4 86.27(3)
N4 Fe2 S2 109.41(6)
N4 Fe2 S3 150.16(6)
N4 Fe2 S4 81.71(6)
N4 Fe2 N3 76.72(8)
N3 Fe2 S2 131.97(6)
N3 Fe2 S3 89.08(6)
N3 Fe2 S4 126.66(6)
Fe2 S2 Fe1 80.67(2)
C20 S2 Fe1 113.38(8)
C20 S2 Fe2 106.93(7)
Fe2 S3 Fe1 80.83(2)
C45 S3 Fe1 110.51(7)
C45 S3 Fe2 114.30(8)
Fe2 S4 H4 89.7(14)
C58 S4 Fe2 107.18(8)
C58 S4 H4 100.0(14)
C7 S1 Fe1 108.74(8)
C9 N1 Fe1 122.36(15)
C13 N1 Fe1 116.78(16)
C13 N1 C9 119.6(2)
C56 N4 Fe2 124.65(16)
C56 N4 C52 119.1(2)
C52 N4 Fe2 116.21(16)
C47 N3 Fe2 126.55(15)
C47 N3 C51 118.6(2)
C51 N3 Fe2 112.27(16)
C38 C33 C20 117.4(2)
C34 C33 C20 123.4(2)
C34 C33 C38 118.9(2)
C65 C45 S3 111.28(16)
C65 C45 C46 108.02(18)
C46 C45 S3 109.46(15)
C44 C45 S3 105.83(15)
C44 C45 C65 109.74(18)
C44 C45 C46 112.5(2)
N3 C47 C46 119.1(2)
N3 C47 C48 121.2(2)
C48 C47 C46 119.7(2)
C27 C7 S1 112.40(15)
C27 C7 C8 108.38(18)
C6 C7 S1 106.14(15)
C6 C7 C27 109.77(19)
C6 C7 C8 110.51(18)
C8 C7 S1 109.65(16)
N1 C9 C10 121.2(2)
N1 C9 C8 117.1(2)
C10 C9 C8 121.7(2)
C57 C58 S4 109.56(16)
C59 C58 S4 105.04(16)
C59 C58 C57 112.95(19)
C71 C58 S4 110.28(15)
C71 C58 C57 106.90(19)
C71 C58 C59 112.1(2)
C18 N2 Fe1 127.11(16)
C18 N2 C14 118.1(2)
C14 N2 Fe1 114.62(16)
C70 C65 C45 117.7(2)
C66 C65 C45 124.0(2)
C66 C65 C70 118.3(2)
C33 C20 S2 111.78(17)
C33 C20 C19 107.46(19)
C33 C20 C21 109.86(18)
C19 C20 S2 108.79(16)
C21 C20 S2 106.08(16)
C21 C20 C19 112.93(19)
C58 C57 H57A 109.5
C58 C57 H57B 109.5
H57A C57 H57B 108.1
C56 C57 C58 110.66(19)
C56 C57 H57A 109.5
C56 C57 H57B 109.5
N3 C51 C50 121.8(2)
N3 C51 C52 116.7(2)
C50 C51 C52 121.5(2)
C20 C19 H19A 108.6
C20 C19 H19B 108.6
H19A C19 H19B 107.6
C18 C19 C20 114.69(19)
C18 C19 H19A 108.6
C18 C19 H19B 108.6
C45 C46 H46A 108.6
C45 C46 H46B 108.6
C47 C46 C45 114.4(2)
C47 C46 H46A 108.6
C47 C46 H46B 108.6
H46A C46 H46B 107.6
C60 C59 C58 120.9(2)
C60 C59 C64 118.0(3)
C64 C59 C58 120.9(2)
C27 C28 H28 119.5
C27 C28 C29 121.0(3)
C29 C28 H28 119.5
C9 C10 H10 120.2
C11 C10 C9 119.5(2)
C11 C10 H10 120.2
C21 C22 H22 119.8
C21 C22 C23 120.3(3)
C23 C22 H22 119.8
C28 C27 C7 123.2(2)
C28 C27 C32 117.8(2)
C32 C27 C7 118.9(2)
C1 C2 H2 119.6
C3 C2 H2 119.6
C3 C2 C1 120.7(3)
C71 C76 H76 119.5
C75 C76 H76 119.5
C75 C76 C71 121.0(3)
C47 C48 H48 119.9
C49 C48 C47 120.1(2)
C49 C48 H48 119.9
C39 C44 C45 117.7(2)
C43 C44 C45 123.9(2)
C43 C44 C39 118.4(2)
C65 C70 H70 119.6
C69 C70 C65 120.7(3)
C69 C70 H70 119.6
C21 C26 H26 119.4
C25 C26 H26 119.4
C25 C26 C21 121.2(2)
C2 C1 H1 119.6
C6 C1 C2 120.8(3)
C6 C1 H1 119.6
N2 C18 C19 119.9(2)
N2 C18 C17 121.8(2)
C17 C18 C19 118.3(2)
C22 C21 C20 123.1(2)
C22 C21 C26 118.2(2)
C26 C21 C20 118.6(2)
C1 C6 C7 123.3(2)
C1 C6 C5 117.8(2)
C5 C6 C7 118.9(2)
C51 C50 H50 120.3
C49 C50 C51 119.3(2)
C49 C50 H50 120.3
C44 C39 H39 119.3
C40 C39 C44 121.3(3)
C40 C39 H39 119.3
N4 C56 C57 117.9(2)
N4 C56 C55 120.8(2)
C55 C56 C57 121.1(2)
C59 C60 H60 119.2
C59 C60 C61 121.7(3)
C61 C60 H60 119.2
C7 C8 H8A 108.6
C7 C8 H8B 108.6
C9 C8 C7 114.85(18)
C9 C8 H8A 108.6
C9 C8 H8B 108.6
H8A C8 H8B 107.5
C26 C25 H25 119.9
C26 C25 C24 120.2(3)
C24 C25 H25 119.9
C33 C38 H38 119.8
C37 C38 C33 120.4(3)
C37 C38 H38 119.8
C11 C12 H12 120.3
C11 C12 C13 119.3(2)
C13 C12 H12 120.3
C48 C49 C50 118.8(2)
C48 C49 H49 120.6
C50 C49 H49 120.6
C72 C73 H73 119.6
C74 C73 H73 119.6
C74 C73 C72 120.9(3)
C27 C32 H32 119.4
C31 C32 C27 121.2(3)
C31 C32 H32 119.4
C39 C40 H40 120.2
C41 C40 C39 119.5(3)
C41 C40 H40 120.2
C38 C37 H37 120.0
C36 C37 C38 120.0(3)
C36 C37 H37 120.0
N2 C14 C13 116.1(2)
N2 C14 C15 122.0(2)
C15 C14 C13 121.9(2)
C22 C23 H23 119.7
C24 C23 C22 120.7(3)
C24 C23 H23 119.7
C10 C11 C12 119.1(2)
C10 C11 H11 120.4
C12 C11 H11 120.4
C33 C34 H34 119.7
C33 C34 C35 120.6(3)
C35 C34 H34 119.7
N4 C52 C51 115.5(2)
N4 C52 C53 122.0(2)
C53 C52 C51 122.5(2)
C17 C16 H16 120.6
C17 C16 C15 118.9(3)
C15 C16 H16 120.6
C56 C55 H55 120.2
C54 C55 C56 119.5(3)
C54 C55 H55 120.2
C25 C24 H24 120.3
C23 C24 C25 119.4(2)
C23 C24 H24 120.3
C65 C66 H66 119.7
C65 C66 C67 120.7(3)
C67 C66 H66 119.7
C18 C17 H17 120.0
C16 C17 C18 120.0(3)
C16 C17 H17 120.0
C32 C31 H31 120.0
C30 C31 C32 120.0(3)
C30 C31 H31 120.0
C76 C71 C58 118.0(2)
C72 C71 C58 123.5(2)
C72 C71 C76 117.9(2)
N1 C13 C12 121.3(2)
N1 C13 C14 115.4(2)
C12 C13 C14 123.3(2)
C59 C64 H64 119.8
C63 C64 C59 120.5(3)
C63 C64 H64 119.8
C73 C72 C71 120.7(2)
C73 C72 H72 119.7
C71 C72 H72 119.7
C44 C43 H43 120.1
C44 C43 C42 119.9(3)
C42 C43 H43 120.1
C14 C15 H15 120.4
C16 C15 C14 119.3(3)
C16 C15 H15 120.4
C52 C53 H53 120.7
C54 C53 C52 118.6(3)
C54 C53 H53 120.7
C70 C69 H69 119.8
C68 C69 C70 120.4(3)
C68 C69 H69 119.8
C73 C74 H74 120.4
C73 C74 C75 119.1(2)
C75 C74 H74 120.4
C6 C5 H5 119.5
C4 C5 C6 121.0(3)
C4 C5 H5 119.5
C37 C36 H36 119.9
C35 C36 C37 120.1(3)
C35 C36 H36 119.9
C2 C3 H3 120.3
C2 C3 C4 119.3(3)
C4 C3 H3 120.3
C60 C61 H61 120.3
C62 C61 C60 119.5(3)
C62 C61 H61 120.3
C69 C68 H68 120.3
C67 C68 C69 119.3(3)
C67 C68 H68 120.3
C43 C42 H42 119.7
C41 C42 C43 120.6(3)
C41 C42 H42 119.7
C40 C41 C42 120.3(3)
C40 C41 H41 119.8
C42 C41 H41 119.8
C64 C63 H63 119.6
C62 C63 C64 120.8(3)
C62 C63 H63 119.6
C5 C4 H4A 119.8
C3 C4 C5 120.4(3)
C3 C4 H4A 119.8
C34 C35 H35 120.0
C36 C35 C34 120.0(3)
C36 C35 H35 120.0
C76 C75 C74 120.4(3)
C76 C75 H75 119.8
C74 C75 H75 119.8
C55 C54 C53 119.7(2)
C55 C54 H54 120.2
C53 C54 H54 120.2
C28 C29 H29 119.7
C30 C29 C28 120.6(3)
C30 C29 H29 119.7
C61 C62 H62 120.2
C63 C62 C61 119.6(3)
C63 C62 H62 120.2
C66 C67 H67 119.7
C68 C67 C66 120.6(3)
C68 C67 H67 119.7
C31 C30 H30 120.3
C29 C30 C31 119.4(3)
C29 C30 H30 120.3
H78A C78 H78B 109.5
H78A C78 H78C 109.5
H78B C78 H78C 109.5
C77 C78 H78A 109.5
C77 C78 H78B 109.5
C77 C78 H78C 109.5
N5 C77 C78 179.2(6)
F1 B1 F3A 103.7(5)
F1 B1 F4B 102.4(6)
F2A B1 F1 112.2(4)
F2A B1 F3A 103.8(7)
F4A B1 F1 116.0(6)
F4A B1 F2A 115.7(8)
F4A B1 F3A 103.4(6)
F3B B1 F1 116.6(5)
F3B B1 F4B 103.1(9)
F2B B1 F1 112.2(10)
F2B B1 F4B 94.8(10)
F2B B1 F3B 122.0(11)
N6 C79 C80 161(6)
C79 C80 H80A 109.5
C79 C80 H80B 109.5
C79 C80 H80C 109.5
H80A C80 H80B 109.5
H80A C80 H80C 109.5
H80B C80 H80C 109.5
H81A C81 H81B 109.5
H81A C81 H81C 109.5
H81B C81 H81C 109.5
C82 C81 H81A 109.5
C82 C81 H81B 109.5
C82 C81 H81C 109.5
H84A C84 H84B 109.5
H84A C84 H84C 109.5
H84B C84 H84C 109.5
C83 C84 H84A 109.5
C83 C84 H84B 109.5
C83 C84 H84C 109.5
C84 C83 H83A 109.3
C84 C83 H83B 109.3
C84 C83 O1 111.5(15)
H83A C83 H83B 108.0
O1 C83 H83A 109.3
O1 C83 H83B 109.3
C82 O1 C83 115.2(14)
C81 C82 O1 138.2(15)
C81 C82 H82 110.9
O1 C82 H82 110.9

loop_
_geom_bond_atom_site_label_1
_geom_bond_atom_site_label_2
_geom_bond_distance
Fe1 S2 2.4171(8)
Fe1 S3 2.3991(8)
Fe1 S1 2.3566(11)
Fe1 N1 2.1401(19)
Fe1 N2 2.195(2)
Fe2 S2 2.3886(8)
Fe2 S3 2.3988(8)
Fe2 S4 2.5387(11)
Fe2 N4 2.126(2)
Fe2 N3 2.187(2)
S2 C20 1.859(3)
S3 C45 1.857(2)
S4 H4 1.171(17)
S4 C58 1.872(2)
S1 C7 1.857(2)
N1 C9 1.349(3)
N1 C13 1.344(3)
N4 C56 1.345(3)
N4 C52 1.350(3)
N3 C47 1.344(3)
N3 C51 1.357(3)
C33 C20 1.530(3)
C33 C38 1.390(4)
C33 C34 1.379(4)
C45 C65 1.533(3)
C45 C46 1.538(3)
C45 C44 1.525(3)
C47 C46 1.501(3)
C47 C48 1.387(3)
C7 C27 1.538(3)
C7 C6 1.535(3)
C7 C8 1.543(3)
C9 C10 1.385(3)
C9 C8 1.495(3)
C58 C57 1.556(3)
C58 C59 1.529(3)
C58 C71 1.529(3)
N2 C18 1.347(3)
N2 C14 1.351(3)
C65 C70 1.389(3)
C65 C66 1.375(4)
C20 C19 1.536(3)
C20 C21 1.531(3)
C57 H57A 0.9700
C57 H57B 0.9700
C57 C56 1.499(4)
C51 C50 1.384(3)
C51 C52 1.475(3)
C19 H19A 0.9700
C19 H19B 0.9700
C19 C18 1.510(3)
C46 H46A 0.9700
C46 H46B 0.9700
C59 C60 1.382(4)
C59 C64 1.386(3)
C28 H28 0.9300
C28 C27 1.382(3)
C28 C29 1.388(4)
C10 H10 0.9300
C10 C11 1.378(4)
C22 H22 0.9300
C22 C21 1.387(3)
C22 C23 1.396(4)
C27 C32 1.394(3)
C2 H2 0.9300
C2 C1 1.391(4)
C2 C3 1.362(4)
C76 H76 0.9300
C76 C71 1.395(3)
C76 C75 1.377(4)
C48 H48 0.9300
C48 C49 1.373(4)
C44 C39 1.399(3)
C44 C43 1.385(4)
C70 H70 0.9300
C70 C69 1.386(3)
C26 H26 0.9300
C26 C21 1.391(4)
C26 C25 1.378(4)
C1 H1 0.9300
C1 C6 1.385(3)
C18 C17 1.383(4)
C6 C5 1.390(4)
C50 H50 0.9300
C50 C49 1.373(4)
C39 H39 0.9300
C39 C40 1.383(4)
C56 C55 1.394(3)
C60 H60 0.9300
C60 C61 1.383(4)
C8 H8A 0.9700
C8 H8B 0.9700
C25 H25 0.9300
C25 C24 1.385(4)
C38 H38 0.9300
C38 C37 1.387(4)
C12 H12 0.9300
C12 C11 1.378(4)
C12 C13 1.389(3)
C49 H49 0.9300
C73 H73 0.9300
C73 C72 1.386(4)
C73 C74 1.369(4)
C32 H32 0.9300
C32 C31 1.385(4)
C40 H40 0.9300
C40 C41 1.369(4)
C37 H37 0.9300
C37 C36 1.376(5)
C14 C13 1.481(4)
C14 C15 1.385(4)
C23 H23 0.9300
C23 C24 1.369(4)
C11 H11 0.9300
C34 H34 0.9300
C34 C35 1.392(4)
C52 C53 1.384(3)
C16 H16 0.9300
C16 C17 1.365(4)
C16 C15 1.376(4)
C55 H55 0.9300
C55 C54 1.371(4)
C24 H24 0.9300
C66 H66 0.9300
C66 C67 1.392(4)
C17 H17 0.9300
C31 H31 0.9300
C31 C30 1.380(4)
C71 C72 1.386(3)
C64 H64 0.9300
C64 C63 1.382(4)
C72 H72 0.9300
C43 H43 0.9300
C43 C42 1.394(4)
C15 H15 0.9300
C53 H53 0.9300
C53 C54 1.374(4)
C69 H69 0.9300
C69 C68 1.371(4)
C74 H74 0.9300
C74 C75 1.385(4)
C5 H5 0.9300
C5 C4 1.382(4)
C36 H36 0.9300
C36 C35 1.373(5)
C3 H3 0.9300
C3 C4 1.379(4)
C61 H61 0.9300
C61 C62 1.379(4)
C68 H68 0.9300
C68 C67 1.370(5)
C42 H42 0.9300
C42 C41 1.377(5)
C41 H41 0.9300
C63 H63 0.9300
C63 C62 1.370(5)
C4 H4A 0.9300
C35 H35 0.9300
C75 H75 0.9300
C54 H54 0.9300
C29 H29 0.9300
C29 C30 1.375(5)
C62 H62 0.9300
C67 H67 0.9300
C30 H30 0.9300
C78 H78A 0.9600
C78 H78B 0.9600
C78 H78C 0.9600
C78 C77 1.443(6)
C77 N5 1.140(6)
B1 F1 1.352(5)
B1 F2A 1.332(8)
B1 F4A 1.245(9)
B1 F3A 1.497(8)
B1 F4B 1.493(10)
B1 F3B 1.304(10)
B1 F2B 1.218(14)
C79 N6 0.72(5)
C79 C80 1.466(18)
C80 H80A 0.9600
C80 H80B 0.9600
C80 H80C 0.9600
C81 H81A 0.9600
C81 H81B 0.9600
C81 H81C 0.9600
C81 C82 1.308(13)
C84 H84A 0.9600
C84 H84B 0.9600
C84 H84C 0.9600
C84 C83 1.437(18)
C83 H83A 0.9700
C83 H83B 0.9700
C83 O1 1.469(17)
O1 C82 1.418(14)
C82 H82 0.9300

loop_
_geom_hbond_atom_site_label_D
_geom_hbond_atom_site_label_H
_geom_hbond_atom_site_label_A
_geom_hbond_distance_DH
_geom_hbond_distance_HA
_geom_hbond_distance_DA
_geom_hbond_angle_DHA
_geom_hbond_site_symmetry_A
S4 H4 S1 1.171(17) 2.458(18) 3.5940(10) 163(2) .
C57 H57A F3A 0.97 2.51 3.429(6) 159.1 4_575
C57 H57A F3B 0.97 2.50 3.450(10) 165.2 4_575
C57 H57B S2 0.97 2.65 3.566(3) 156.8 .
C50 H50 F1 0.93 2.45 3.092(3) 126.0 3_766
C50 H50 F2A 0.93 2.48 3.379(7) 162.8 3_766
C8 H8B S3 0.97 2.80 3.661(2) 148.1 .
C78 H78B F2B 0.96 2.30 3.251(15) 170.8 3_666
